data_2242414
loop_
_publ_author_name
'Lampl, Martin'
'Laus, Gerhard'
'Kahlenberg, Volker'
'Wurst, Klaus'
'Huppertz, Hubert'
'Schottenberger, Herwig'

_publ_section_title
;
 Synthesis and crystal structures of 2-bromo-1,3-dimethylimidazolium
 iodides
;
_journal_coeditor_code HB7718
_journal_issue 4
_journal_name_full 'Acta Crystallographica Section E'
_journal_page_first 497
_journal_page_last 501
_journal_paper_doi 10.1107/S2056989018003390
_journal_volume 74
_journal_year 2018
_chemical_formula_iupac '2C5 H8 Br N2 +, 2I -, C H2 Cl2'
_chemical_formula_moiety '2(C5 H8 Br N2 +), 2(I -), C H2 Cl2'
_chemical_formula_sum 'C11 H18 Br2 Cl2 I2 N4'
_chemical_formula_weight 690.79
_chemical_name_systematic
;
2-Bromo-1,3-dimethylimidazolium iodide dichloromethane hemisolvate
;
_space_group_crystal_system monoclinic
_space_group_IT_number 13
_space_group_name_Hall '-P 2yac'
_space_group_name_H-M_alt 'P 1 2/n 1'
_symmetry_space_group_name_Hall '-P 2yac'
_symmetry_space_group_name_H-M 'P 1 2/n 1'
_atom_sites_solution_hydrogens geom
_audit_creation_method SHELXL-2014/7
_cell_angle_alpha 90
_cell_angle_beta 101.5900(10)
_cell_angle_gamma 90
_cell_formula_units_Z 4
_cell_length_a 16.0223(8)
_cell_length_b 8.5334(4)
_cell_length_c 16.2881(8)
_cell_measurement_reflns_used 9539
_cell_measurement_temperature 193(2)
_cell_measurement_theta_max 26.8
_cell_measurement_theta_min 2.5
_cell_volume 2181.58(18)
_computing_cell_refinement
;
SAINT (Bruker, 2014)
;
_computing_data_collection
;
APEX2 (Bruker, 2014)
;
_computing_data_reduction
;
SAINT (Bruker, 2014)
;
_computing_molecular_graphics
;
ORTEP-3 for Windows (Farrugia, 2012)
;
_computing_publication_material
;
Mercury (Macrae <i>et al.</i>,  2008)
;
_computing_structure_refinement
;
SHELXL2014 (Sheldrick, 2015)
;
_computing_structure_solution
;
SHELXTL (Sheldrick, 2008)
;
_diffrn_ambient_temperature 193(2)
_diffrn_detector_area_resol_mean 10.4
_diffrn_measured_fraction_theta_full 0.999
_diffrn_measured_fraction_theta_max 1.000
_diffrn_measurement_device_type 'Quest Photon 100'
_diffrn_measurement_method '\f and \w scans'
_diffrn_radiation_monochromator 'multi layered optics'
_diffrn_radiation_type MoK\a
_diffrn_radiation_wavelength 0.71073
_diffrn_reflns_av_R_equivalents 0.0284
_diffrn_reflns_limit_h_max 19
_diffrn_reflns_limit_h_min -19
_diffrn_reflns_limit_k_max 10
_diffrn_reflns_limit_k_min -10
_diffrn_reflns_limit_l_max 20
_diffrn_reflns_limit_l_min -20
_diffrn_reflns_number 62055
_diffrn_reflns_theta_full 25.242
_diffrn_reflns_theta_max 25.998
_diffrn_reflns_theta_min 2.387
_diffrn_standards_number 0
_exptl_absorpt_coefficient_mu 6.790
_exptl_absorpt_correction_T_max 0.433
_exptl_absorpt_correction_T_min 0.296
_exptl_absorpt_correction_type multi-scan
_exptl_absorpt_process_details
;
(SADABS; Bruker, 2014)
;
_exptl_crystal_colour colourless
_exptl_crystal_density_diffrn 2.103
_exptl_crystal_density_method 'not measured'
_exptl_crystal_description prism
_exptl_crystal_F_000 1288
_exptl_crystal_size_max 0.180
_exptl_crystal_size_mid 0.160
_exptl_crystal_size_min 0.140
_refine_diff_density_max 1.071
_refine_diff_density_min -0.760
_refine_ls_extinction_coef 0.00234(11)
_refine_ls_extinction_expression Fc^*^=kFc[1+0.001xFc^2^\l^3^/sin(2\q)]^-1/4^
_refine_ls_extinction_method
;
SHELXL2014 (Sheldrick, 2015)
;
_refine_ls_goodness_of_fit_ref 1.088
_refine_ls_hydrogen_treatment constr
_refine_ls_matrix_type full
_refine_ls_number_parameters 196
_refine_ls_number_reflns 4302
_refine_ls_number_restraints 0
_refine_ls_restrained_S_all 1.088
_refine_ls_R_factor_all 0.0251
_refine_ls_R_factor_gt 0.0224
_refine_ls_shift/su_max 0.001
_refine_ls_shift/su_mean 0.000
_refine_ls_structure_factor_coef Fsqd
_refine_ls_weighting_details 'w=1/[\s^2^(Fo^2^)+(0.0332P)^2^+2.6592P] where P=(Fo^2^+2Fc^2^)/3'
_refine_ls_weighting_scheme calc
_refine_ls_wR_factor_gt 0.0611
_refine_ls_wR_factor_ref 0.0628
_reflns_number_gt 3952
_reflns_number_total 4302
_reflns_threshold_expression 'I > 2\s(I)'
_cod_data_source_file hb7718sup1.cif
_cod_data_source_block 2
_cod_database_code 2242414
_shelx_space_group_comment
;
The symmetry employed for this shelxl refinement is uniquely defined
by the following loop, which should always be used as a source of
symmetry information in preference to the above space-group names.
They are only intended as comments.
;
_shelx_estimated_absorpt_t_min 0.375
_shelx_estimated_absorpt_t_max 0.450

loop_
_space_group_symop_operation_xyz
'x, y, z'
'-x+1/2, y, -z+1/2'
'-x, -y, -z'
'x-1/2, -y, z-1/2'

loop_
_atom_site_type_symbol
_atom_site_label
_atom_site_fract_x
_atom_site_fract_y
_atom_site_fract_z
_atom_site_U_iso_or_equiv
_atom_site_adp_type
_atom_site_calc_flag
_atom_site_occupancy
I I1 0.67871(2) 0.51565(2) 0.93259(2) 0.03524(8) Uani d 1
I I2 0.43487(2) 1.00139(2) 0.67926(2) 0.03507(8) Uani d 1
Br Br1 0.58435(2) 0.60778(4) 0.72654(2) 0.04235(10) Uani d 1
Br Br2 0.23431(2) 0.90371(4) 0.57720(2) 0.03775(10) Uani d 1
N N1 0.44318(17) 0.5987(3) 0.58815(16) 0.0365(6) Uani d 1
N N2 0.54830(15) 0.7333(3) 0.55936(15) 0.0345(5) Uani d 1
N N3 0.06441(15) 0.7732(3) 0.54179(15) 0.0344(5) Uani d 1
N N4 0.09163(16) 0.9098(3) 0.43839(16) 0.0347(5) Uani d 1
C C1 0.52208(19) 0.6502(4) 0.61831(18) 0.0347(6) Uani d 1
C C2 0.4178(2) 0.6538(4) 0.50716(19) 0.0387(7) Uani d 1
H H2 0.3644 0.6356 0.4708 0.046 Uiso calc 1
C C3 0.4831(2) 0.7381(4) 0.48965(19) 0.0389(7) Uani d 1
H H3 0.4841 0.7913 0.4386 0.047 Uiso calc 1
C C4 0.3892(3) 0.5077(5) 0.6337(3) 0.0550(10) Uani d 1
H H4A 0.4211 0.4167 0.6602 0.083 Uiso calc 1
H H4B 0.3382 0.4720 0.5945 0.083 Uiso calc 1
H H4C 0.3724 0.5737 0.6769 0.083 Uiso calc 1
C C5 0.6292(2) 0.8180(4) 0.5680(2) 0.0494(8) Uani d 1
H H5A 0.6345 0.8927 0.6145 0.074 Uiso calc 1
H H5B 0.6305 0.8747 0.5160 0.074 Uiso calc 1
H H5C 0.6765 0.7433 0.5793 0.074 Uiso calc 1
C C6 0.12335(18) 0.8585(3) 0.51581(19) 0.0334(6) Uani d 1
C C7 -0.00661(19) 0.7668(4) 0.4784(2) 0.0383(7) Uani d 1
H H7 -0.0580 0.7122 0.4797 0.046 Uiso calc 1
C C8 0.01002(19) 0.8519(4) 0.4140(2) 0.0387(7) Uani d 1
H H8 -0.0274 0.8689 0.3617 0.046 Uiso calc 1
C C9 0.0746(2) 0.6917(5) 0.6219(2) 0.0503(8) Uani d 1
H H9A 0.1254 0.6251 0.6298 0.075 Uiso calc 1
H H9B 0.0243 0.6266 0.6224 0.075 Uiso calc 1
H H9C 0.0809 0.7686 0.6674 0.075 Uiso calc 1
C C10 0.1357(3) 1.0097(5) 0.3880(3) 0.0530(10) Uani d 1
H H10A 0.1510 1.1091 0.4172 0.080 Uiso calc 1
H H10B 0.0982 1.0301 0.3336 0.080 Uiso calc 1
H H10C 0.1875 0.9569 0.3792 0.080 Uiso calc 1
C C11 0.2500 0.2120(5) 0.7500 0.0409(10) Uani d 1
H H11A 0.2931 0.1437 0.7324 0.049 Uiso calc 0.5
H H11B 0.2069 0.1436 0.7676 0.049 Uiso calc 0.5
Cl Cl1 0.29912(8) 0.32404(14) 0.83510(8) 0.0829(4) Uani d 1
C C12 0.2500 0.7005(5) 0.2500 0.0416(10) Uani d 1
H H12A 0.2689 0.6322 0.2081 0.050 Uiso calc 0.5
H H12B 0.2311 0.6322 0.2919 0.050 Uiso calc 0.5
Cl Cl2 0.16400(7) 0.81502(12) 0.20000(7) 0.0695(3) Uani d 1

loop_
_atom_site_aniso_label
_atom_site_aniso_U_11
_atom_site_aniso_U_22
_atom_site_aniso_U_33
_atom_site_aniso_U_12
_atom_site_aniso_U_13
_atom_site_aniso_U_23
I1 0.03410(12) 0.03872(13) 0.03155(12) 0.00227(8) 0.00338(9) 0.00373(7)
I2 0.03022(12) 0.04024(13) 0.03290(12) 0.00221(7) 0.00191(8) -0.00410(7)
Br1 0.04481(19) 0.04589(19) 0.03212(17) 0.01593(14) -0.00236(13) 0.00018(13)
Br2 0.03094(16) 0.04058(18) 0.03833(17) -0.00138(12) -0.00111(12) -0.01062(12)
N1 0.0399(14) 0.0358(14) 0.0331(13) 0.0018(11) 0.0057(11) -0.0024(10)
N2 0.0315(12) 0.0374(13) 0.0331(13) 0.0056(10) 0.0025(10) -0.0051(11)
N3 0.0320(13) 0.0379(13) 0.0326(13) 0.0021(10) 0.0050(10) -0.0042(11)
N4 0.0326(13) 0.0356(13) 0.0349(13) 0.0003(10) 0.0046(10) -0.0052(10)
C1 0.0382(16) 0.0325(15) 0.0317(15) 0.0085(12) 0.0032(12) -0.0038(12)
C2 0.0384(16) 0.0429(17) 0.0315(15) 0.0033(14) -0.0004(12) -0.0052(13)
C3 0.0413(17) 0.0454(18) 0.0282(15) 0.0076(14) 0.0026(12) -0.0018(13)
C4 0.058(2) 0.057(2) 0.051(2) -0.0060(17) 0.0125(19) 0.0077(17)
C5 0.0364(17) 0.054(2) 0.055(2) -0.0011(15) 0.0048(15) -0.0014(17)
C6 0.0317(14) 0.0315(14) 0.0356(15) 0.0037(12) 0.0032(12) -0.0082(12)
C7 0.0270(14) 0.0438(18) 0.0428(17) -0.0011(12) 0.0039(12) -0.0061(14)
C8 0.0306(15) 0.0435(17) 0.0383(16) 0.0011(13) -0.0019(12) -0.0042(14)
C9 0.054(2) 0.058(2) 0.0390(18) -0.0011(17) 0.0089(16) 0.0067(16)
C10 0.051(2) 0.061(2) 0.046(2) -0.0109(17) 0.0077(17) 0.0060(16)
C11 0.034(2) 0.042(2) 0.046(3) 0.000 0.0059(19) 0.000
Cl1 0.0724(7) 0.0690(7) 0.0889(8) 0.0138(6) -0.0277(6) -0.0346(6)
C12 0.044(2) 0.040(2) 0.037(2) 0.000 -0.0023(19) 0.000
Cl2 0.0684(6) 0.0583(6) 0.0657(6) 0.0183(5) -0.0249(5) -0.0070(5)

loop_
_atom_type_symbol
_atom_type_description
_atom_type_scat_dispersion_real
_atom_type_scat_dispersion_imag
_atom_type_scat_source
C C 0.0033 0.0016 'International Tables Vol C Tables 4.2.6.8 and 6.1.1.4'
H H 0.0000 0.0000 'International Tables Vol C Tables 4.2.6.8 and 6.1.1.4'
N N 0.0061 0.0033 'International Tables Vol C Tables 4.2.6.8 and 6.1.1.4'
Br Br -0.2901 2.4595 'International Tables Vol C Tables 4.2.6.8 and 6.1.1.4'
I I -0.4742 1.8119 'International Tables Vol C Tables 4.2.6.8 and 6.1.1.4'
Cl Cl 0.1484 0.1585 'International Tables Vol C Tables 4.2.6.8 and 6.1.1.4'

loop_
_geom_angle_atom_site_label_1
_geom_angle_atom_site_label_2
_geom_angle_atom_site_label_3
_geom_angle_site_symmetry_1
_geom_angle_site_symmetry_3
_geom_angle
C1 N1 C2 . . 108.3(3)
C1 N1 C4 . . 126.7(3)
C2 N1 C4 . . 124.8(3)
C1 N2 C3 . . 108.3(3)
C1 N2 C5 . . 126.6(3)
C3 N2 C5 . . 124.9(3)
C6 N3 C7 . . 108.5(3)
C6 N3 C9 . . 126.0(3)
C7 N3 C9 . . 125.4(3)
C6 N4 C8 . . 108.2(3)
C6 N4 C10 . . 126.0(3)
C8 N4 C10 . . 125.8(3)
N2 C1 N1 . . 108.9(3)
N2 C1 Br1 . . 126.6(2)
N1 C1 Br1 . . 124.5(2)
C3 C2 N1 . . 106.9(3)
C3 C2 H2 . . 126.5
N1 C2 H2 . . 126.5
C2 C3 N2 . . 107.6(3)
C2 C3 H3 . . 126.2
N2 C3 H3 . . 126.2
N1 C4 H4A . . 109.5
N1 C4 H4B . . 109.5
H4A C4 H4B . . 109.5
N1 C4 H4C . . 109.5
H4A C4 H4C . . 109.5
H4B C4 H4C . . 109.5
N2 C5 H5A . . 109.5
N2 C5 H5B . . 109.5
H5A C5 H5B . . 109.5
N2 C5 H5C . . 109.5
H5A C5 H5C . . 109.5
H5B C5 H5C . . 109.5
N3 C6 N4 . . 108.7(3)
N3 C6 Br2 . . 126.5(2)
N4 C6 Br2 . . 124.7(2)
C8 C7 N3 . . 107.5(3)
C8 C7 H7 . . 126.3
N3 C7 H7 . . 126.3
C7 C8 N4 . . 107.1(3)
C7 C8 H8 . . 126.4
N4 C8 H8 . . 126.4
N3 C9 H9A . . 109.5
N3 C9 H9B . . 109.5
H9A C9 H9B . . 109.5
N3 C9 H9C . . 109.5
H9A C9 H9C . . 109.5
H9B C9 H9C . . 109.5
N4 C10 H10A . . 109.5
N4 C10 H10B . . 109.5
H10A C10 H10B . . 109.5
N4 C10 H10C . . 109.5
H10A C10 H10C . . 109.5
H10B C10 H10C . . 109.5
Cl1 C11 Cl1 2_556 . 113.2(3)
Cl1 C11 H11A 2_556 . 108.9
Cl1 C11 H11A . . 108.9
Cl1 C11 H11B 2_556 . 108.9
Cl1 C11 H11B . . 108.9
H11A C11 H11B . . 107.7
Cl2 C12 Cl2 . 2 112.1(3)
Cl2 C12 H12A . . 109.2
Cl2 C12 H12A 2 . 109.2
Cl2 C12 H12B . . 109.2
Cl2 C12 H12B 2 . 109.2
H12A C12 H12B . . 107.9

loop_
_geom_bond_atom_site_label_1
_geom_bond_atom_site_label_2
_geom_bond_distance
Br1 C1 1.878(3)
Br2 C6 1.896(3)
N1 C1 1.335(4)
N1 C2 1.382(4)
N1 C4 1.469(5)
N2 C1 1.328(4)
N2 C3 1.380(4)
N2 C5 1.465(4)
N3 C6 1.327(4)
N3 C7 1.376(4)
N3 C9 1.459(4)
N4 C6 1.335(4)
N4 C8 1.380(4)
N4 C10 1.460(4)
C2 C3 1.347(5)
C2 H2 0.9500
C3 H3 0.9500
C4 H4A 0.9800
C4 H4B 0.9800
C4 H4C 0.9800
C5 H5A 0.9800
C5 H5B 0.9800
C5 H5C 0.9800
C7 C8 1.345(5)
C7 H7 0.9500
C8 H8 0.9500
C9 H9A 0.9800
C9 H9B 0.9800
C9 H9C 0.9800
C10 H10A 0.9800
C10 H10B 0.9800
C10 H10C 0.9800
C11 Cl1 1.737(3)
C11 H11A 0.9900
C11 H11B 0.9900
C12 Cl2 1.751(3)
C12 H12A 0.9900
C12 H12B 0.9900

loop_
_geom_hbond_atom_site_label_D
_geom_hbond_atom_site_label_H
_geom_hbond_atom_site_label_A
_geom_hbond_site_symmetry_A
_geom_hbond_distance_DH
_geom_hbond_distance_HA
_geom_hbond_distance_DA
_geom_hbond_angle_DHA
_geom_hbond_publ_flag
C11 H11A I2 1_545 0.989 2.86 3.834(2) 169 y
C12 H12A I1 3_666 0.990 2.89 3.862(2) 170 y

loop_
_geom_torsion_atom_site_label_1
_geom_torsion_atom_site_label_2
_geom_torsion_atom_site_label_3
_geom_torsion_atom_site_label_4
_geom_torsion
C3 N2 C1 N1 1.4(3)
C5 N2 C1 N1 176.4(3)
C3 N2 C1 Br1 -179.2(2)
C5 N2 C1 Br1 -4.3(4)
C2 N1 C1 N2 -1.1(3)
C4 N1 C1 N2 -177.4(3)
C2 N1 C1 Br1 179.5(2)
C4 N1 C1 Br1 3.2(4)
C1 N1 C2 C3 0.3(3)
C4 N1 C2 C3 176.7(3)
N1 C2 C3 N2 0.5(3)
C1 N2 C3 C2 -1.2(3)
C5 N2 C3 C2 -176.2(3)
C7 N3 C6 N4 1.4(3)
C9 N3 C6 N4 177.9(3)
C7 N3 C6 Br2 -179.2(2)
C9 N3 C6 Br2 -2.6(4)
C8 N4 C6 N3 -1.2(3)
C10 N4 C6 N3 178.9(3)
C8 N4 C6 Br2 179.3(2)
C10 N4 C6 Br2 -0.5(4)
C6 N3 C7 C8 -1.0(3)
C9 N3 C7 C8 -177.5(3)
N3 C7 C8 N4 0.2(4)
C6 N4 C8 C7 0.6(3)
C10 N4 C8 C7 -179.6(3)

_cod_database_fobs_code 2242414
